data_4120795
loop_
_publ_author_name
'Takamichi Mori'
'Takeshi Nishimura'
'Tatsuya Yamamoto'
'Iori Doi'
'Eigo Miyazaki'
'Itaru Osaka'
'Kazuo Takimiya'

_publ_section_title
;
 Consecutive Thiophene-Annulation Approach to \p-Extended
 Thienoacene-Based Organic Semiconductors with
 [1]Benzothieno[3,2-b][1]benzothiophene (BTBT) Substructure
;
_journal_name_full 'Journal of the American Chemical Society'
_journal_page_first 13900
_journal_page_last 13913
_journal_paper_doi 10.1021/ja406257u
_journal_volume 135
_journal_year 2013
_chemical_absolute_configuration 'CHOOSE rm ad rmad syn or unk'
_chemical_formula_moiety 'C22 H12 S2'
_chemical_formula_sum 'C22 H12 S2'
_chemical_formula_weight 340.46
_space_group_IT_number 1
_symmetry_cell_setting triclinic
_symmetry_Int_Tables_number 1
_symmetry_space_group_name_Hall 'P 1'
_symmetry_space_group_name_H-M 'P 1'
_atom_sites_solution_hydrogens geom
_atom_sites_solution_primary direct
_atom_sites_solution_secondary difmap
_cell_angle_alpha 91.001(7)
_cell_angle_beta 92.437(7)
_cell_angle_gamma 90.097(7)
_cell_formula_units_Z 2
_cell_length_a 6.1853(2)
_cell_length_b 7.5335(3)
_cell_length_c 16.1995(6)
_cell_measurement_reflns_used 8794
_cell_measurement_temperature 93
_cell_measurement_theta_max 68.32
_cell_measurement_theta_min 5.47
_cell_volume 754.05(5)
_computing_cell_refinement 'RAPID AUTO'
_computing_data_collection 'RAPID AUTO (Rigaku, ????)'
_computing_data_reduction 'RAPID AUTO'
_computing_molecular_graphics 'CrystalStructure 4.0'
_computing_publication_material 'CrystalStructure 4.0 (Rigaku, 2010)'
_computing_structure_refinement 'CRYSTALS (Carruthers, et al., 1999)'
_computing_structure_solution 'SIR92 (Altomare, et al., 1994)'
_diffrn_ambient_temperature 93
_diffrn_detector_area_resol_mean 10.000
_diffrn_measured_fraction_theta_full 0.980
_diffrn_measured_fraction_theta_max 0.980
_diffrn_measurement_device_type 'Rigaku R-AXIS RAPID'
_diffrn_measurement_method \w
_diffrn_radiation_type 'Cu K\a'
_diffrn_radiation_wavelength 1.54187
_diffrn_reflns_limit_h_max 7
_diffrn_reflns_limit_h_min -7
_diffrn_reflns_limit_k_max 8
_diffrn_reflns_limit_k_min -9
_diffrn_reflns_limit_l_max 19
_diffrn_reflns_limit_l_min -18
_diffrn_reflns_number 8849
_diffrn_reflns_theta_full 68.22
_diffrn_reflns_theta_max 68.23
_diffrn_standards_number 0
_exptl_absorpt_coefficient_mu 3.162
_exptl_absorpt_correction_T_max 0.984
_exptl_absorpt_correction_T_min 0.348
_exptl_absorpt_correction_type multi-scan
_exptl_absorpt_process_details 'ABSCOR (Rigaku, 1995)'
_exptl_crystal_colour yellow
_exptl_crystal_density_diffrn 1.499
_exptl_crystal_description platelet
_exptl_crystal_F_000 352.00
_exptl_crystal_size_max 0.190
_exptl_crystal_size_mid 0.150
_exptl_crystal_size_min 0.005
_refine_diff_density_max 1.750
_refine_diff_density_min -1.080
_refine_ls_abs_structure_details 'Flack, H. D. (1983), Acta Cryst. A39, 876-881.  1892 Friedel Pairs'
_refine_ls_abs_structure_Flack 0.91(4)
_refine_ls_extinction_coef 15(4)
_refine_ls_extinction_method 'Larson (1970) Crystallographic Computing eq. 22'
_refine_ls_goodness_of_fit_ref 1.433
_refine_ls_hydrogen_treatment constr
_refine_ls_number_parameters 459
_refine_ls_number_reflns 4293
_refine_ls_R_factor_gt 0.0896
_refine_ls_shift/su_max 0.000
_refine_ls_structure_factor_coef Fsqd
_refine_ls_weighting_details 'w = 1/\s^2^(Fo^2^)'
_refine_ls_weighting_scheme sigma
_refine_ls_wR_factor_ref 0.1937
_reflns_number_gt 3912
_reflns_number_total 4603
_reflns_threshold_expression F^2^>2.0\s(F^2^)
_cod_data_source_file ja406257u_si_002.cif
_cod_data_source_block SX202_proc
_cod_database_code 4120795

loop_
_symmetry_equiv_pos_site_id
_symmetry_equiv_pos_as_xyz
1 +X,+Y,+Z

loop_
_atom_site_label
_atom_site_type_symbol
_atom_site_fract_x
_atom_site_fract_y
_atom_site_fract_z
_atom_site_U_iso_or_equiv
_atom_site_adp_type
_atom_site_occupancy
_atom_site_symmetry_multiplicity
_atom_site_calc_flag
_atom_site_refinement_flags
S1 S -0.0962(4) 1.0160(3) -0.06162(14) 0.0403(6) Uani 1.0 1 d .
S2 S 0.4534(4) 1.2218(3) -0.17120(13) 0.0408(6) Uani 1.0 1 d .
S3 S 0.3717(4) 0.7232(3) -0.12441(14) 0.0397(6) Uani 1.0 1 d .
S4 S 0.9224(4) 0.5098(3) -0.23217(13) 0.0412(6) Uani 1.0 1 d .
C5 C 0.3915(11) 1.0779(10) 0.3016(5) 0.039(3) Uani 1.0 1 d .
C6 C 0.6038(11) 1.2021(10) 0.1914(5) 0.036(2) Uani 1.0 1 d .
C7 C 0.7505(11) 1.2111(9) 0.3359(5) 0.039(3) Uani 1.0 1 d .
C8 C 0.6895(11) 0.6529(10) 0.0985(5) 0.036(3) Uani 1.0 1 d .
C9 C 0.2293(12) 1.0357(11) 0.2424(5) 0.044(3) Uani 1.0 1 d .
C10 C 0.2435(12) 1.0707(10) 0.1602(5) 0.039(3) Uani 1.0 1 d .
C11 C 0.4527(11) 1.1943(9) 0.0465(5) 0.033(2) Uani 1.0 1 d .
C12 C 0.8358(11) 0.6553(9) 0.2413(5) 0.037(2) Uani 1.0 1 d .
C13 C 0.9836(12) 0.6572(10) 0.3826(5) 0.044(3) Uani 1.0 1 d .
C14 C 0.5841(11) 1.1659(10) 0.2740(5) 0.039(3) Uani 1.0 1 d .
C15 C 0.7461(12) 0.5897(9) -0.1602(5) 0.036(2) Uani 1.0 1 d .
C16 C 0.5533(11) 0.6673(9) -0.0426(5) 0.037(3) Uani 1.0 1 d .
C17 C 1.1946(12) 0.5280(10) 0.2749(5) 0.042(3) Uani 1.0 1 d .
C18 C 0.0957(12) 1.0654(10) 0.0194(5) 0.039(3) Uani 1.0 1 d .
C19 C 0.4357(11) 1.1583(10) 0.1317(5) 0.040(3) Uani 1.0 1 d .
C20 C 0.5224(12) 0.7006(10) 0.0398(5) 0.036(2) Uani 1.0 1 d .
C21 C 0.5443(11) 0.6415(9) -0.2841(5) 0.037(3) Uani 1.0 1 d .
C22 C 0.5379(12) 1.0873(10) 0.4424(5) 0.045(3) Uani 1.0 1 d .
C23 C 0.2907(11) 1.1472(9) -0.0093(5) 0.037(3) Uani 1.0 1 d .
C24 C 0.3881(13) 0.6927(10) -0.3416(5) 0.041(3) Uani 1.0 1 d .
C25 C 1.0496(12) 0.5271(10) 0.1295(5) 0.039(3) Uani 1.0 1 d .
C26 C 0.9098(11) 0.5374(9) -0.0136(5) 0.035(2) Uani 1.0 1 d .
C27 C 0.0732(12) 1.0293(10) 0.1012(5) 0.040(3) Uani 1.0 1 d .
C28 C 0.0844(11) 1.0952(9) -0.1337(5) 0.035(2) Uani 1.0 1 d .
C29 C 0.5553(12) 0.6527(9) -0.1954(5) 0.032(2) Uani 1.0 1 d .
C30 C 0.7675(13) 0.5307(11) -0.3967(5) 0.042(3) Uani 1.0 1 d .
C31 C -0.0536(12) 1.0362(10) -0.3623(5) 0.041(3) Uani 1.0 1 d .
C32 C 0.0751(12) 1.0847(10) -0.2216(5) 0.037(3) Uani 1.0 1 d .
C33 C 0.2974(12) 1.1766(10) -0.3350(5) 0.040(3) Uani 1.0 1 d .
C34 C 0.6041(12) 0.5836(11) -0.4525(5) 0.045(3) Uani 1.0 1 d .
C35 C 0.2705(11) 1.1616(9) -0.0974(5) 0.032(2) Uani 1.0 1 d .
C36 C 0.8191(12) 0.6993(10) 0.3274(5) 0.045(3) Uani 1.0 1 d .
C37 C 0.7481(11) 0.5905(10) -0.0709(5) 0.039(3) Uani 1.0 1 d .
C38 C 0.8826(11) 0.5716(10) 0.0713(5) 0.035(2) Uani 1.0 1 d .
C39 C 1.1712(12) 0.5699(10) 0.3557(5) 0.044(3) Uani 1.0 1 d .
C40 C 0.6698(12) 0.6961(10) 0.1835(5) 0.039(3) Uani 1.0 1 d .
C41 C 1.0282(12) 0.5716(10) 0.2144(5) 0.043(3) Uani 1.0 1 d .
C42 C 0.7380(12) 0.5612(10) -0.3130(5) 0.043(3) Uani 1.0 1 d .
C43 C 0.3768(11) 1.0415(9) 0.3875(5) 0.042(3) Uani 1.0 1 d .
C44 C 0.7281(12) 1.1749(10) 0.4157(5) 0.043(3) Uani 1.0 1 d .
C45 C -0.0843(13) 1.0213(11) -0.2788(5) 0.046(3) Uani 1.0 1 d .
C46 C 0.4143(13) 0.6663(10) -0.4252(5) 0.044(3) Uani 1.0 1 d .
C47 C 0.2710(10) 1.1591(10) -0.2509(5) 0.036(3) Uani 1.0 1 d .
C48 C 0.1378(13) 1.1132(11) -0.3906(5) 0.052(3) Uani 1.0 1 d .
H1 H 0.7294 1.2548 0.1737 0.0433 Uiso 1.0 1 calc R
H2 H 0.8799 1.2606 0.3192 0.0466 Uiso 1.0 1 calc R
H3 H 0.0987 0.9882 0.2598 0.0533 Uiso 1.0 1 calc R
H4 H 0.5753 1.2501 0.0289 0.0395 Uiso 1.0 1 calc R
H5 H 0.9709 0.6873 0.4382 0.0528 Uiso 1.0 1 calc R
H6 H 1.3211 0.4722 0.2578 0.0500 Uiso 1.0 1 calc R
H7 H 0.3974 0.7513 0.0574 0.0428 Uiso 1.0 1 calc R
H8 H 0.5261 1.0595 0.4979 0.0543 Uiso 1.0 1 calc R
H9 H 0.2627 0.7448 -0.3235 0.0492 Uiso 1.0 1 calc R
H10 H 1.1755 0.4699 0.1127 0.0468 Uiso 1.0 1 calc R
H11 H 1.0334 0.4792 -0.0304 0.0415 Uiso 1.0 1 calc R
H12 H -0.0546 0.9814 0.1180 0.0483 Uiso 1.0 1 calc R
H13 H 0.8975 0.4793 -0.4144 0.0507 Uiso 1.0 1 calc R
H14 H -0.1550 0.9851 -0.4002 0.0488 Uiso 1.0 1 calc R
H15 H 0.4229 1.2277 -0.3534 0.0479 Uiso 1.0 1 calc R
H16 H 0.6181 0.5593 -0.5081 0.0536 Uiso 1.0 1 calc R
H17 H 0.6955 0.7511 0.3468 0.0535 Uiso 1.0 1 calc R
H18 H 1.2800 0.5383 0.3950 0.0531 Uiso 1.0 1 calc R
H19 H 0.5445 0.7479 0.2023 0.0467 Uiso 1.0 1 calc R
H20 H 0.2500 0.9895 0.4054 0.0507 Uiso 1.0 1 calc R
H21 H 0.8349 1.2109 0.4540 0.0518 Uiso 1.0 1 calc R
H22 H -0.2148 0.9778 -0.2607 0.0553 Uiso 1.0 1 calc R
H23 H 0.3096 0.7055 -0.4638 0.0531 Uiso 1.0 1 calc R
H24 H 0.1551 1.1246 -0.4479 0.0621 Uiso 1.0 1 calc R

loop_
_atom_site_aniso_label
_atom_site_aniso_U_11
_atom_site_aniso_U_22
_atom_site_aniso_U_33
_atom_site_aniso_U_12
_atom_site_aniso_U_13
_atom_site_aniso_U_23
S1 0.0300(10) 0.0449(13) 0.0459(12) -0.0031(9) 0.0028(8) 0.0010(9)
S2 0.0310(10) 0.0462(13) 0.0455(12) -0.0046(9) 0.0040(8) 0.0000(9)
S3 0.0313(10) 0.0444(13) 0.0432(11) 0.0019(9) 0.0001(8) -0.0010(9)
S4 0.0316(10) 0.0458(12) 0.0462(12) -0.0000(9) 0.0023(9) -0.0009(9)
C5 0.029(4) 0.037(5) 0.051(5) -0.000(4) 0.003(4) -0.004(4)
C6 0.032(4) 0.035(5) 0.041(5) 0.003(4) 0.002(4) 0.004(4)
C7 0.034(5) 0.036(5) 0.047(5) 0.003(4) -0.001(4) 0.002(4)
C8 0.030(4) 0.034(5) 0.046(5) 0.005(4) 0.007(4) 0.001(4)
C9 0.030(4) 0.047(5) 0.057(6) -0.007(4) 0.005(4) 0.000(4)
C10 0.033(4) 0.039(5) 0.046(5) -0.004(4) 0.008(4) 0.000(4)
C11 0.026(4) 0.028(5) 0.045(5) 0.004(4) 0.003(4) 0.010(4)
C12 0.031(4) 0.038(5) 0.041(5) -0.007(4) 0.006(4) 0.001(4)
C13 0.038(5) 0.051(5) 0.043(5) -0.009(4) 0.008(4) -0.005(4)
C14 0.032(4) 0.036(5) 0.048(5) -0.001(4) -0.005(4) 0.008(4)
C15 0.037(4) 0.022(4) 0.047(5) 0.002(4) 0.001(4) 0.000(4)
C16 0.032(4) 0.030(5) 0.048(5) 0.004(4) 0.001(4) -0.001(4)
C17 0.032(4) 0.037(5) 0.056(5) -0.007(4) 0.003(4) -0.000(4)
C18 0.032(4) 0.034(5) 0.052(5) -0.001(4) 0.006(4) 0.001(4)
C19 0.027(4) 0.037(5) 0.055(6) -0.001(4) 0.004(4) 0.005(4)
C20 0.029(4) 0.034(5) 0.044(5) -0.005(4) -0.000(4) 0.001(4)
C21 0.034(5) 0.030(5) 0.046(5) -0.004(4) 0.001(4) -0.002(4)
C22 0.039(5) 0.055(6) 0.042(5) 0.004(4) -0.001(4) -0.000(4)
C23 0.027(4) 0.031(5) 0.053(5) -0.000(4) 0.001(4) 0.009(4)
C24 0.038(5) 0.039(5) 0.046(5) 0.005(4) 0.009(4) 0.002(4)
C25 0.035(5) 0.036(5) 0.047(5) -0.003(4) 0.005(4) 0.002(4)
C26 0.017(4) 0.032(5) 0.055(5) 0.000(3) -0.001(4) 0.002(4)
C27 0.025(4) 0.044(5) 0.052(5) -0.001(4) 0.001(4) -0.007(4)
C28 0.023(4) 0.035(5) 0.048(5) 0.005(4) 0.008(4) 0.001(4)
C29 0.035(4) 0.020(4) 0.041(5) -0.000(3) -0.008(4) -0.001(3)
C30 0.037(5) 0.045(5) 0.045(5) -0.007(4) 0.004(4) -0.003(4)
C31 0.033(5) 0.045(5) 0.044(5) 0.004(4) -0.003(4) -0.001(4)
C32 0.034(4) 0.037(5) 0.041(5) 0.004(4) 0.010(4) -0.000(4)
C33 0.025(4) 0.044(5) 0.051(5) -0.001(4) 0.007(4) 0.006(4)
C34 0.035(5) 0.055(6) 0.044(5) -0.008(4) -0.001(4) -0.005(4)
C35 0.020(4) 0.033(5) 0.042(5) 0.003(3) 0.007(3) 0.002(4)
C36 0.039(5) 0.050(6) 0.045(5) -0.003(4) 0.004(4) -0.006(4)
C37 0.027(4) 0.046(5) 0.042(5) -0.003(4) 0.004(4) -0.010(4)
C38 0.022(4) 0.037(5) 0.045(5) 0.000(4) -0.001(4) -0.001(4)
C39 0.044(5) 0.046(5) 0.043(5) -0.006(4) -0.000(4) -0.002(4)
C40 0.028(4) 0.046(5) 0.043(5) 0.001(4) -0.001(4) 0.002(4)
C41 0.036(5) 0.048(6) 0.045(5) -0.011(4) 0.003(4) 0.001(4)
C42 0.036(5) 0.032(5) 0.060(6) -0.006(4) -0.001(4) 0.001(4)
C43 0.031(5) 0.044(5) 0.051(5) -0.003(4) 0.005(4) 0.003(4)
C44 0.033(4) 0.048(5) 0.049(5) -0.002(4) 0.000(4) 0.000(4)
C45 0.038(5) 0.040(5) 0.061(6) -0.001(4) 0.009(4) -0.004(4)
C46 0.043(5) 0.038(5) 0.051(6) 0.001(4) 0.002(4) 0.006(4)
C47 0.019(4) 0.040(5) 0.050(5) 0.001(4) 0.001(4) -0.000(4)
C48 0.048(5) 0.063(7) 0.044(5) 0.003(5) -0.003(4) 0.009(4)

loop_
_atom_type_symbol
_atom_type_description
_atom_type_scat_dispersion_real
_atom_type_scat_dispersion_imag
_atom_type_scat_source
H H 0.000 0.000
;
International Tables for Crystallography
(1992, Vol. C, Table 6.1.1.4)
;
C C 0.018 0.009
;
International Tables for Crystallography
(1992, Vol. C, Tables 4.2.6.8 and 6.1.1.4)
;
S S 0.333 0.557
;
International Tables for Crystallography
(1992, Vol. C, Tables 4.2.6.8 and 6.1.1.4)
;

loop_
_geom_angle_atom_site_label_1
_geom_angle_atom_site_label_2
_geom_angle_atom_site_label_3
_geom_angle
_geom_angle_publ_flag
C18 S1 C28 89.9(4) yes
C35 S2 C47 91.1(4) yes
C16 S3 C29 90.5(4) yes
C15 S4 C42 90.9(4) yes
C9 C5 C14 117.6(7) yes
C9 C5 C43 123.5(7) yes
C14 C5 C43 118.9(7) yes
C14 C6 C19 121.3(7) yes
C14 C7 C44 121.4(7) yes
C20 C8 C38 120.0(7) yes
C20 C8 C40 120.1(7) yes
C38 C8 C40 119.8(7) yes
C5 C9 C10 123.5(7) yes
C9 C10 C19 119.5(7) yes
C9 C10 C27 122.3(7) yes
C19 C10 C27 118.3(7) yes
C19 C11 C23 120.7(7) yes
C36 C12 C40 121.3(7) yes
C36 C12 C41 119.1(7) yes
C40 C12 C41 119.6(7) yes
C36 C13 C39 120.5(7) yes
C5 C14 C6 120.3(7) yes
C5 C14 C7 117.3(7) yes
C6 C14 C7 122.4(7) yes
S4 C15 C29 113.2(6) yes
S4 C15 C37 133.6(6) yes
C29 C15 C37 112.9(7) yes
S3 C16 C20 125.4(6) yes
S3 C16 C37 112.4(6) yes
C20 C16 C37 122.2(7) yes
C39 C17 C41 120.3(7) yes
S1 C18 C23 112.8(6) yes
S1 C18 C27 125.7(6) yes
C23 C18 C27 121.5(7) yes
C6 C19 C10 117.9(7) yes
C6 C19 C11 122.2(7) yes
C10 C19 C11 119.9(7) yes
C8 C20 C16 118.5(7) yes
C24 C21 C29 131.9(7) yes
C24 C21 C42 118.4(7) yes
C29 C21 C42 109.8(7) yes
C43 C22 C44 120.5(7) yes
C11 C23 C18 119.4(7) yes
C11 C23 C35 131.9(7) yes
C18 C23 C35 108.7(6) yes
C21 C24 C46 121.2(7) yes
C38 C25 C41 119.7(7) yes
C37 C26 C38 119.1(6) yes
C10 C27 C18 120.1(7) yes
S1 C28 C32 130.5(6) yes
S1 C28 C35 112.8(6) yes
C32 C28 C35 116.4(7) yes
S3 C29 C15 113.9(6) yes
S3 C29 C21 132.3(6) yes
C15 C29 C21 113.7(7) yes
C34 C30 C42 117.8(7) yes
C45 C31 C48 120.6(7) yes
C28 C32 C45 132.2(7) yes
C28 C32 C47 108.4(6) yes
C45 C32 C47 119.4(7) yes
C47 C33 C48 119.4(7) yes
C30 C34 C46 121.2(8) yes
S2 C35 C23 132.5(5) yes
S2 C35 C28 111.2(6) yes
C23 C35 C28 115.7(7) yes
C12 C36 C13 120.1(7) yes
C15 C37 C16 110.2(6) yes
C15 C37 C26 130.1(7) yes
C16 C37 C26 119.7(7) yes
C8 C38 C25 119.9(7) yes
C8 C38 C26 120.5(7) yes
C25 C38 C26 119.6(7) yes
C13 C39 C17 121.3(7) yes
C8 C40 C12 120.6(7) yes
C12 C41 C17 118.7(7) yes
C12 C41 C25 120.3(7) yes
C17 C41 C25 121.0(7) yes
S4 C42 C21 112.4(6) yes
S4 C42 C30 125.9(6) yes
C21 C42 C30 121.7(7) yes
C5 C43 C22 121.0(7) yes
C7 C44 C22 120.9(7) yes
C31 C45 C32 119.6(7) yes
C24 C46 C34 119.7(7) yes
S2 C47 C32 112.7(6) yes
S2 C47 C33 127.0(6) yes
C32 C47 C33 120.3(6) yes
C31 C48 C33 120.7(8) yes

loop_
_geom_bond_atom_site_label_1
_geom_bond_atom_site_label_2
_geom_bond_distance
_geom_bond_publ_flag
S1 C18 1.766(8) yes
S1 C28 1.762(8) yes
S2 C35 1.746(8) yes
S2 C47 1.736(7) yes
S3 C16 1.758(8) yes
S3 C29 1.728(8) yes
S4 C15 1.731(8) yes
S4 C42 1.748(8) yes
C5 C9 1.391(11) yes
C5 C14 1.453(10) yes
C5 C43 1.429(11) yes
C6 C14 1.380(11) yes
C6 C19 1.424(10) yes
C7 C14 1.443(10) yes
C7 C44 1.339(11) yes
C8 C20 1.425(10) yes
C8 C38 1.426(10) yes
C8 C40 1.420(11) yes
C9 C10 1.369(11) yes
C10 C19 1.455(10) yes
C10 C27 1.422(10) yes
C11 C19 1.419(11) yes
C11 C23 1.363(10) yes
C12 C36 1.435(11) yes
C12 C40 1.399(10) yes
C12 C41 1.428(11) yes
C13 C36 1.368(11) yes
C13 C39 1.416(11) yes
C15 C29 1.377(10) yes
C15 C37 1.446(11) yes
C16 C20 1.375(11) yes
C16 C37 1.427(10) yes
C17 C39 1.355(11) yes
C17 C41 1.433(11) yes
C18 C23 1.451(10) yes
C18 C27 1.371(11) yes
C21 C24 1.374(11) yes
C21 C29 1.437(10) yes
C21 C42 1.435(11) yes
C22 C43 1.347(10) yes
C22 C44 1.434(11) yes
C23 C35 1.433(11) yes
C24 C46 1.383(11) yes
C25 C38 1.414(10) yes
C25 C41 1.422(11) yes
C26 C37 1.400(10) yes
C26 C38 1.411(11) yes
C28 C32 1.423(10) yes
C28 C35 1.361(10) yes
C30 C34 1.390(11) yes
C30 C42 1.392(12) yes
C31 C45 1.381(12) yes
C31 C48 1.415(11) yes
C32 C45 1.401(11) yes
C32 C47 1.437(10) yes
C33 C47 1.388(11) yes
C33 C48 1.386(11) yes
C34 C46 1.414(11) yes
